data_4125047
loop_
_publ_author_name
'Johnson, Trevor C.'
'Chin, Matthew R.'
'Han, Tianxu'
'Shen, John Paul'
'Rana, Tariq'
'Siegel, Dionicio'

_publ_section_title
;
 Synthesis of Eupalinilide E, a Promoter of Human Hematopoietic Stem and
 Progenitor Cell Expansion.
;
_journal_issue 18
_journal_name_full 'Journal of the American Chemical Society'
_journal_page_first 6068
_journal_page_last 6073
_journal_paper_doi 10.1021/jacs.6b03055
_journal_volume 138
_journal_year 2016
_chemical_absolute_configuration ad
_chemical_formula_moiety 'C18 H30 O2 Si'
_chemical_formula_sum 'C18 H30 O2 Si'
_chemical_formula_weight 306.51
_chemical_name_systematic
;
 ?
;
_space_group_crystal_system monoclinic
_space_group_IT_number 4
_space_group_name_Hall 'P 2yb'
_space_group_name_H-M_alt 'P 1 21 1'
_symmetry_space_group_name_Hall 'P 2yb'
_symmetry_space_group_name_H-M 'P 1 21 1'
_atom_sites_solution_hydrogens mixed
_audit_creation_method SHELXL-2013
_cell_angle_alpha 90
_cell_angle_beta 102.480(6)
_cell_angle_gamma 90
_cell_formula_units_Z 2
_cell_length_a 10.9429(18)
_cell_length_b 6.4395(12)
_cell_length_c 13.070(3)
_cell_measurement_reflns_used 5128
_cell_measurement_temperature 133(2)
_cell_measurement_theta_max 27.4
_cell_measurement_theta_min 2.2
_cell_volume 899.2(3)
_computing_cell_refinement 'Apex II release 2010, Bruker AXS, Inc.'
_computing_data_collection 'Apex II release 2010, Bruker AXS, Inc.'
_computing_data_reduction 'Apex II release 2010, Bruker AXS, Inc.'
_computing_molecular_graphics 'XP SHELXTL/PC, Siemens Analytical'
_computing_publication_material 'XL SHELXTL/PC, Siemens Analytical'
_computing_structure_refinement 'Shelxl-2013, Sheldrick, G. M.'
_computing_structure_solution
;

SUPERFLIP.  Palatinus, L. and Chapuis, G., J. Appl. Cryst. 40, 786-790.
;
_diffrn_ambient_temperature 133(2)
_diffrn_measured_fraction_theta_full 0.986
_diffrn_measured_fraction_theta_max 0.986
_diffrn_measurement_device_type 'Nonius Kappa CCD with Bruker Apex II detector'
_diffrn_radiation_type MoK\a
_diffrn_radiation_wavelength 0.71073
_diffrn_reflns_av_R_equivalents 0.0478
_diffrn_reflns_av_unetI/netI 0.1184
_diffrn_reflns_Laue_measured_fraction_full 0.986
_diffrn_reflns_Laue_measured_fraction_max 0.986
_diffrn_reflns_limit_h_max 9
_diffrn_reflns_limit_h_min -13
_diffrn_reflns_limit_k_max 7
_diffrn_reflns_limit_k_min -7
_diffrn_reflns_limit_l_max 15
_diffrn_reflns_limit_l_min -15
_diffrn_reflns_number 5362
_diffrn_reflns_point_group_measured_fraction_full 0.944
_diffrn_reflns_point_group_measured_fraction_max 0.942
_diffrn_reflns_theta_full 25.242
_diffrn_reflns_theta_max 25.464
_diffrn_reflns_theta_min 3.544
_diffrn_source 'sealed tube'
_exptl_absorpt_coefficient_mu 0.134
_exptl_absorpt_correction_T_max 1.00
_exptl_absorpt_correction_T_min 0.923
_exptl_absorpt_correction_type multi-scan
_exptl_absorpt_process_details
;
SADABS.
;
_exptl_crystal_colour colorless
_exptl_crystal_density_diffrn 1.132
_exptl_crystal_description needle
_exptl_crystal_F_000 336
_exptl_crystal_size_max 0.39
_exptl_crystal_size_mid 0.15
_exptl_crystal_size_min 0.10
_refine_diff_density_max 0.395
_refine_diff_density_min -0.235
_refine_diff_density_rms 0.062
_refine_ls_abs_structure_details
;
 Flack x determined using 769 quotients [(I+)-(I-)]/[(I+)+(I-)]
 (Parsons and Flack (2004), Acta Cryst. A60, s61).
;
_refine_ls_abs_structure_Flack 0.02(16)
_refine_ls_extinction_method none
_refine_ls_goodness_of_fit_ref 1.062
_refine_ls_hydrogen_treatment mixed
_refine_ls_matrix_type full
_refine_ls_number_parameters 199
_refine_ls_number_reflns 3151
_refine_ls_number_restraints 1
_refine_ls_restrained_S_all 1.062
_refine_ls_R_factor_all 0.0926
_refine_ls_R_factor_gt 0.0606
_refine_ls_shift/su_max 0.000
_refine_ls_shift/su_mean 0.000
_refine_ls_structure_factor_coef Fsqd
_refine_ls_weighting_details 'w=1/[\s^2^(Fo^2^)+(0.0403P)^2^+0.0197P] where P=(Fo^2^+2Fc^2^)/3'
_refine_ls_weighting_scheme calc
_refine_ls_wR_factor_gt 0.1078
_refine_ls_wR_factor_ref 0.1184
_reflns_Friedel_coverage 0.744
_reflns_Friedel_fraction_full 0.894
_reflns_Friedel_fraction_max 0.889
_reflns_number_gt 2319
_reflns_number_total 3151
_reflns_threshold_expression 'I > 2\s(I)'
_cod_data_source_file ja6b03055_si_002.cif
_cod_data_source_block shelx
_cod_depositor_comments 'Adding full bibliography for 4125047.cif.'
_cod_database_code 4125047
_shelx_space_group_comment
;
The symmetry employed for this shelxl refinement is uniquely defined
by the following loop, which should always be used as a source of
symmetry information in preference to the above space-group names.
They are only intended as comments.
;
_shelxl_version_number 2013-4

loop_
_space_group_symop_operation_xyz
'x, y, z'
'-x, y+1/2, -z'

loop_
_atom_site_label
_atom_site_type_symbol
_atom_site_fract_x
_atom_site_fract_y
_atom_site_fract_z
_atom_site_U_iso_or_equiv
_atom_site_adp_type
_atom_site_occupancy
_atom_site_site_symmetry_order
_atom_site_calc_flag
_atom_site_refinement_flags_posn
_atom_site_refinement_flags_adp
C1 C 0.5035(5) 0.6449(7) 0.2871(4) 0.0158(12) Uani 1 1 d . .
H1A H 0.5199 0.5481 0.2327 0.019 Uiso 1 1 calc R U
H1B H 0.5679 0.6234 0.3521 0.019 Uiso 1 1 calc R U
C2 C 0.5046(4) 0.8692(8) 0.2499(4) 0.0133(11) Uani 1 1 d . .
C3 C 0.4088(5) 0.9811(8) 0.2976(4) 0.0145(13) Uani 1 1 d . .
H3 H 0.3519 1.0652 0.2429 0.017 Uiso 1 1 calc R U
C4 C 0.3341(4) 0.8073(7) 0.3380(4) 0.0121(12) Uani 1 1 d . .
H4 H 0.3536 0.8124 0.4163 0.014 Uiso 1 1 calc R U
C5 C 0.1921(4) 0.8183(8) 0.2992(4) 0.0154(12) Uani 1 1 d . .
H5 H 0.1647 0.9654 0.3043 0.018 Uiso 1 1 calc R U
C6 C 0.1135(5) 0.6748(7) 0.3579(4) 0.0171(13) Uani 1 1 d . .
H6 H 0.0296 0.7427 0.3491 0.021 Uiso 1 1 calc R U
C7 C 0.0917(5) 0.4763(8) 0.2903(4) 0.0236(14) Uani 1 1 d . .
H7A H 0.1593 0.3735 0.3136 0.028 Uiso 1 1 calc R U
H7B H 0.0100 0.4116 0.2918 0.028 Uiso 1 1 calc R U
C8 C 0.0939(5) 0.5602(9) 0.1831(5) 0.0244(14) Uani 1 1 d . .
H8 H 0.0600 0.4884 0.1198 0.029 Uiso 1 1 calc R U
C9 C 0.1482(5) 0.7454(8) 0.1866(4) 0.0205(13) Uani 1 1 d . .
C10 C 0.5753(4) 0.9550(8) 0.1899(4) 0.0176(13) Uani 1 1 d . .
H10 H 0.5586 1.0987 0.1776 0.021 Uiso 1 1 calc R U
C11 C 0.7376(6) 0.5758(8) 0.1539(5) 0.0346(17) Uani 1 1 d . .
H11A H 0.8083 0.5356 0.1232 0.052 Uiso 1 1 calc R U
H11B H 0.6647 0.4901 0.1238 0.052 Uiso 1 1 calc R U
H11C H 0.7599 0.5549 0.2300 0.052 Uiso 1 1 calc R U
C12 C 0.6430(5) 0.8968(9) -0.0189(5) 0.0336(16) Uani 1 1 d . .
H12A H 0.6193 1.0426 -0.0326 0.050 Uiso 1 1 calc R U
H12B H 0.5702 0.8080 -0.0448 0.050 Uiso 1 1 calc R U
H12C H 0.7099 0.8611 -0.0549 0.050 Uiso 1 1 calc R U
C13 C 0.8431(5) 1.0151(9) 0.1705(5) 0.0277(15) Uani 1 1 d . .
H13A H 0.8245 1.1613 0.1529 0.041 Uiso 1 1 calc R U
H13B H 0.9090 0.9667 0.1361 0.041 Uiso 1 1 calc R U
H13C H 0.8714 1.0007 0.2466 0.041 Uiso 1 1 calc R U
C14 C 0.4774(5) 1.1226(8) 0.3853(4) 0.0184(13) Uani 1 1 d . .
H14A H 0.5328 1.0376 0.4394 0.022 Uiso 1 1 calc R U
H14B H 0.5305 1.2215 0.3565 0.022 Uiso 1 1 calc R U
C15 C 0.1615(5) 0.6523(8) 0.4739(4) 0.0201(13) Uani 1 1 d . .
C16 C 0.1716(5) 0.8541(10) 0.5356(4) 0.0286(13) Uani 1 1 d . .
H16A H 0.2006 0.8244 0.6105 0.043 Uiso 1 1 calc R U
H16B H 0.0893 0.9211 0.5237 0.043 Uiso 1 1 calc R U
H16C H 0.2313 0.9469 0.5125 0.043 Uiso 1 1 calc R U
C17 C 0.1880(5) 0.4720(9) 0.5225(5) 0.0278(15) Uani 1 1 d . .
H17A H 0.1767 0.3463 0.4835 0.033 Uiso 1 1 calc R U
H17B H 0.2182 0.4684 0.5963 0.033 Uiso 1 1 calc R U
C18 C 0.1693(5) 0.8661(10) 0.0934(4) 0.0295(14) Uani 1 1 d . .
H18A H 0.2587 0.8660 0.0929 0.044 Uiso 1 1 calc R U
H18B H 0.1406 1.0094 0.0976 0.044 Uiso 1 1 calc R U
H18C H 0.1223 0.8015 0.0289 0.044 Uiso 1 1 calc R U
O1 O 0.3809(3) 0.6122(5) 0.3058(3) 0.0196(9) Uani 1 1 d . .
O2 O 0.3913(4) 1.2361(6) 0.4328(3) 0.0265(10) Uani 1 1 d . .
Si1 Si 0.69913(13) 0.8566(2) 0.12483(12) 0.0183(4) Uani 1 1 d . .
H2O H 0.372(5) 1.336(10) 0.392(5) 0.04(2) Uiso 1 1 d . .

loop_
_atom_site_aniso_label
_atom_site_aniso_U_11
_atom_site_aniso_U_22
_atom_site_aniso_U_33
_atom_site_aniso_U_23
_atom_site_aniso_U_13
_atom_site_aniso_U_12
C1 0.017(3) 0.012(3) 0.018(3) 0.000(2) 0.005(2) 0.003(2)
C2 0.014(2) 0.010(3) 0.015(3) 0.005(3) 0.002(2) -0.001(3)
C3 0.018(3) 0.012(3) 0.013(3) 0.003(2) 0.003(3) 0.001(2)
C4 0.014(2) 0.010(3) 0.014(3) 0.001(2) 0.006(2) 0.003(2)
C5 0.016(3) 0.014(3) 0.016(3) 0.001(2) 0.004(2) 0.003(2)
C6 0.012(3) 0.018(3) 0.021(4) 0.003(2) 0.004(3) 0.002(2)
C7 0.022(3) 0.023(3) 0.024(4) -0.002(3) 0.000(3) -0.006(3)
C8 0.021(3) 0.032(4) 0.017(4) -0.006(3) -0.003(3) -0.004(3)
C9 0.013(3) 0.025(3) 0.021(4) 0.002(3) -0.001(3) 0.002(2)
C10 0.021(3) 0.009(3) 0.021(4) 0.002(2) 0.000(3) 0.003(2)
C11 0.044(4) 0.017(3) 0.049(5) -0.001(3) 0.024(4) 0.005(3)
C12 0.035(3) 0.032(4) 0.037(4) -0.001(3) 0.017(3) -0.005(3)
C13 0.027(3) 0.026(3) 0.031(4) 0.005(3) 0.007(3) 0.006(3)
C14 0.017(3) 0.013(3) 0.027(4) 0.001(3) 0.007(3) 0.002(2)
C15 0.017(3) 0.026(3) 0.020(4) -0.001(3) 0.010(3) 0.000(3)
C16 0.033(3) 0.030(3) 0.025(3) -0.006(3) 0.012(3) 0.003(3)
C17 0.027(3) 0.034(4) 0.024(4) 0.008(3) 0.009(3) -0.002(3)
C18 0.030(3) 0.034(3) 0.022(3) 0.002(3) 0.000(3) 0.003(3)
O1 0.013(2) 0.012(2) 0.036(3) 0.0016(18) 0.0114(18) 0.0026(16)
O2 0.037(3) 0.015(2) 0.031(3) 0.000(2) 0.015(2) 0.0029(19)
Si1 0.0210(8) 0.0157(8) 0.0202(9) 0.0022(8) 0.0092(7) 0.0019(7)

loop_
_atom_type_symbol
_atom_type_description
_atom_type_scat_dispersion_real
_atom_type_scat_dispersion_imag
_atom_type_scat_source
C C 0.0033 0.0016 'International Tables Vol C Tables 4.2.6.8 and 6.1.1.4'
H H 0.0000 0.0000 'International Tables Vol C Tables 4.2.6.8 and 6.1.1.4'
O O 0.0106 0.0060 'International Tables Vol C Tables 4.2.6.8 and 6.1.1.4'
Si Si 0.0817 0.0704 'International Tables Vol C Tables 4.2.6.8 and 6.1.1.4'

loop_
_geom_angle_atom_site_label_1
_geom_angle_atom_site_label_2
_geom_angle_atom_site_label_3
_geom_angle
O1 C1 C2 105.5(4)
O1 C1 H1A 110.6
C2 C1 H1A 110.6
O1 C1 H1B 110.6
C2 C1 H1B 110.6
H1A C1 H1B 108.8
C10 C2 C3 125.9(5)
C10 C2 C1 128.7(4)
C3 C2 C1 105.4(4)
C2 C3 C14 108.7(4)
C2 C3 C4 105.1(4)
C14 C3 C4 112.7(4)
C2 C3 H3 110.0
C14 C3 H3 110.0
C4 C3 H3 110.0
O1 C4 C5 109.9(4)
O1 C4 C3 106.4(4)
C5 C4 C3 115.4(4)
O1 C4 H4 108.3
C5 C4 H4 108.3
C3 C4 H4 108.3
C9 C5 C4 113.1(4)
C9 C5 C6 101.5(4)
C4 C5 C6 115.8(4)
C9 C5 H5 108.7
C4 C5 H5 108.7
C6 C5 H5 108.7
C15 C6 C7 118.4(4)
C15 C6 C5 116.2(4)
C7 C6 C5 103.9(4)
C15 C6 H6 105.8
C7 C6 H6 105.8
C5 C6 H6 105.8
C8 C7 C6 101.8(4)
C8 C7 H7A 111.4
C6 C7 H7A 111.4
C8 C7 H7B 111.4
C6 C7 H7B 111.4
H7A C7 H7B 109.3
C9 C8 C7 112.7(5)
C9 C8 H8 123.6
C7 C8 H8 123.6
C8 C9 C18 125.5(6)
C8 C9 C5 110.9(5)
C18 C9 C5 123.5(5)
C2 C10 Si1 134.4(4)
C2 C10 H10 112.8
Si1 C10 H10 112.8
Si1 C11 H11A 109.5
Si1 C11 H11B 109.5
H11A C11 H11B 109.5
Si1 C11 H11C 109.5
H11A C11 H11C 109.5
H11B C11 H11C 109.5
Si1 C12 H12A 109.5
Si1 C12 H12B 109.5
H12A C12 H12B 109.5
Si1 C12 H12C 109.5
H12A C12 H12C 109.5
H12B C12 H12C 109.5
Si1 C13 H13A 109.5
Si1 C13 H13B 109.5
H13A C13 H13B 109.5
Si1 C13 H13C 109.5
H13A C13 H13C 109.5
H13B C13 H13C 109.5
O2 C14 C3 111.4(4)
O2 C14 H14A 109.3
C3 C14 H14A 109.3
O2 C14 H14B 109.3
C3 C14 H14B 109.3
H14A C14 H14B 108.0
C17 C15 C6 124.2(5)
C17 C15 C16 120.7(5)
C6 C15 C16 115.0(5)
C15 C16 H16A 109.5
C15 C16 H16B 109.5
H16A C16 H16B 109.5
C15 C16 H16C 109.5
H16A C16 H16C 109.5
H16B C16 H16C 109.5
C15 C17 H17A 120.0
C15 C17 H17B 120.0
H17A C17 H17B 120.0
C9 C18 H18A 109.5
C9 C18 H18B 109.5
H18A C18 H18B 109.5
C9 C18 H18C 109.5
H18A C18 H18C 109.5
H18B C18 H18C 109.5
C1 O1 C4 109.0(3)
C14 O2 H2O 102(4)
C10 Si1 C13 108.4(2)
C10 Si1 C12 107.4(3)
C13 Si1 C12 108.6(3)
C10 Si1 C11 112.9(2)
C13 Si1 C11 109.0(3)
C12 Si1 C11 110.4(3)

loop_
_geom_bond_atom_site_label_1
_geom_bond_atom_site_label_2
_geom_bond_distance
C1 O1 1.430(5)
C1 C2 1.525(7)
C1 H1A 0.9900
C1 H1B 0.9900
C2 C10 1.335(6)
C2 C3 1.513(7)
C3 C14 1.528(7)
C3 C4 1.544(6)
C3 H3 1.0000
C4 O1 1.453(6)
C4 C5 1.528(6)
C4 H4 1.0000
C5 C9 1.521(7)
C5 C6 1.571(7)
C5 H5 1.0000
C6 C15 1.500(7)
C6 C7 1.543(7)
C6 H6 1.0000
C7 C8 1.507(8)
C7 H7A 0.9900
C7 H7B 0.9900
C8 C9 1.329(7)
C8 H8 0.9500
C9 C18 1.505(7)
C10 Si1 1.860(5)
C10 H10 0.9500
C11 Si1 1.877(6)
C11 H11A 0.9800
C11 H11B 0.9800
C11 H11C 0.9800
C12 Si1 1.864(6)
C12 H12A 0.9800
C12 H12B 0.9800
C12 H12C 0.9800
C13 Si1 1.864(6)
C13 H13A 0.9800
C13 H13B 0.9800
C13 H13C 0.9800
C14 O2 1.435(6)
C14 H14A 0.9900
C14 H14B 0.9900
C15 C17 1.325(7)
C15 C16 1.521(8)
C16 H16A 0.9800
C16 H16B 0.9800
C16 H16C 0.9800
C17 H17A 0.9500
C17 H17B 0.9500
C18 H18A 0.9800
C18 H18B 0.9800
C18 H18C 0.9800
O2 H2O 0.83(6)

loop_
_geom_hbond_atom_site_label_D
_geom_hbond_atom_site_label_H
_geom_hbond_atom_site_label_A
_geom_hbond_distance_DH
_geom_hbond_distance_HA
_geom_hbond_distance_DA
_geom_hbond_angle_DHA
_geom_hbond_site_symmetry_A
O2 H2O O1 0.83(6) 2.12(6) 2.924(6) 163(5) 1_565

loop_
_geom_torsion_atom_site_label_1
_geom_torsion_atom_site_label_2
_geom_torsion_atom_site_label_3
_geom_torsion_atom_site_label_4
_geom_torsion
O1 C1 C2 C10 -154.5(5)
O1 C1 C2 C3 26.7(5)
C10 C2 C3 C14 -71.2(6)
C1 C2 C3 C14 107.7(5)
C10 C2 C3 C4 167.9(5)
C1 C2 C3 C4 -13.3(5)
C2 C3 C4 O1 -4.3(5)
C14 C3 C4 O1 -122.6(4)
C2 C3 C4 C5 -126.5(4)
C14 C3 C4 C5 115.2(5)
O1 C4 C5 C9 -43.9(5)
C3 C4 C5 C9 76.4(6)
O1 C4 C5 C6 72.7(5)
C3 C4 C5 C6 -167.0(4)
C9 C5 C6 C15 160.4(4)
C4 C5 C6 C15 37.5(6)
C9 C5 C6 C7 28.6(5)
C4 C5 C6 C7 -94.4(5)
C15 C6 C7 C8 -159.1(4)
C5 C6 C7 C8 -28.6(5)
C6 C7 C8 C9 18.8(6)
C7 C8 C9 C18 177.5(5)
C7 C8 C9 C5 -0.2(6)
C4 C5 C9 C8 106.6(5)
C6 C5 C9 C8 -18.2(5)
C4 C5 C9 C18 -71.1(6)
C6 C5 C9 C18 164.1(5)
C3 C2 C10 Si1 178.7(4)
C1 C2 C10 Si1 0.1(9)
C2 C3 C14 O2 179.0(4)
C4 C3 C14 O2 -64.8(5)
C7 C6 C15 C17 0.7(8)
C5 C6 C15 C17 -124.1(6)
C7 C6 C15 C16 -175.8(5)
C5 C6 C15 C16 59.4(6)
C2 C1 O1 C4 -30.4(5)
C5 C4 O1 C1 147.5(4)
C3 C4 O1 C1 21.9(5)
C2 C10 Si1 C13 -123.5(5)
C2 C10 Si1 C12 119.3(5)
C2 C10 Si1 C11 -2.6(6)
